data_4105266
loop_
_publ_author_name
'K. C. Nicolaou'
'G. Scott Tria'
'David J. Edmonds'
'Moumita Kar'

_publ_section_title
;
 Total Syntheses of (\+-)-Platencin and (-)-Platencin
;
_journal_name_full 'Journal of the American Chemical Society'
_journal_page_first 15909
_journal_page_last 15917
_journal_paper_doi 10.1021/ja906801g
_journal_volume 131
_journal_year 2009
_chemical_formula_sum 'C13 H20 O2'
_chemical_formula_weight 208.29
_chemical_name_systematic
; 
 ? 
;
_space_group_IT_number 19
_symmetry_cell_setting orthorhombic
_symmetry_space_group_name_Hall 'P 2ac 2ab'
_symmetry_space_group_name_H-M 'P 21 21 21'
_atom_sites_solution_hydrogens geom
_atom_sites_solution_primary direct
_atom_sites_solution_secondary difmap
_audit_creation_method SHELXL-97
_cell_angle_alpha 90.00
_cell_angle_beta 90.00
_cell_angle_gamma 90.00
_cell_formula_units_Z 4
_cell_length_a 6.0634(12)
_cell_length_b 11.813(2)
_cell_length_c 16.238(3)
_cell_measurement_reflns_used 4393
_cell_measurement_temperature 296(2)
_cell_measurement_theta_max 27.69
_cell_measurement_theta_min 2.51
_cell_volume 1163.1(4)
_computing_cell_refinement 'Bruker SAINT+'
_computing_data_collection 'Bruker SMART'
_computing_data_reduction 'Bruker SAINT+'
_computing_molecular_graphics 'Bruker SHELXTL'
_computing_publication_material 'Bruker SHELXTL'
_computing_structure_refinement 'SHELXL-97 (Sheldrick, 1997)'
_computing_structure_solution 'SHELXS-97 (Sheldrick, 1997)'
_diffrn_ambient_temperature 296(2)
_diffrn_measured_fraction_theta_full 0.999
_diffrn_measured_fraction_theta_max 0.999
_diffrn_measurement_device_type 'CCD area detector'
_diffrn_measurement_method 'phi and omega scans'
_diffrn_radiation_monochromator graphite
_diffrn_radiation_source 'fine-focus sealed tube'
_diffrn_radiation_type MoK\a
_diffrn_radiation_wavelength 0.71073
_diffrn_reflns_av_R_equivalents 0.0223
_diffrn_reflns_av_sigmaI/netI 0.0208
_diffrn_reflns_limit_h_max 7
_diffrn_reflns_limit_h_min -7
_diffrn_reflns_limit_k_max 14
_diffrn_reflns_limit_k_min -13
_diffrn_reflns_limit_l_max 19
_diffrn_reflns_limit_l_min -19
_diffrn_reflns_number 8444
_diffrn_reflns_theta_full 24.99
_diffrn_reflns_theta_max 24.99
_diffrn_reflns_theta_min 2.13
_diffrn_standards_decay_% 1
_exptl_absorpt_coefficient_mu 0.078
_exptl_absorpt_correction_T_max 0.9846
_exptl_absorpt_correction_T_min 0.9755
_exptl_absorpt_correction_type multi-scan
_exptl_absorpt_process_details 'SADABS (Sheldrick, 1999)'
_exptl_crystal_colour Colorless
_exptl_crystal_density_diffrn 1.190
_exptl_crystal_density_meas 0
_exptl_crystal_description Parallalepiped
_exptl_crystal_F_000 456
_exptl_crystal_size_max 0.32
_exptl_crystal_size_mid 0.23
_exptl_crystal_size_min 0.20
_refine_diff_density_max 0.256
_refine_diff_density_min -0.127
_refine_diff_density_rms 0.031
_refine_ls_abs_structure_details 'Flack H D (1983), Acta Cryst. A39, 876-881'
_refine_ls_abs_structure_Flack 1.4(16)
_refine_ls_extinction_method none
_refine_ls_goodness_of_fit_ref 1.069
_refine_ls_hydrogen_treatment constr
_refine_ls_matrix_type full
_refine_ls_number_parameters 138
_refine_ls_number_reflns 2043
_refine_ls_number_restraints 0
_refine_ls_restrained_S_all 1.069
_refine_ls_R_factor_all 0.0465
_refine_ls_R_factor_gt 0.0414
_refine_ls_shift/su_max 0.062
_refine_ls_shift/su_mean 0.007
_refine_ls_structure_factor_coef Fsqd
_refine_ls_weighting_details 'calc w=1/[\s^2^(Fo^2^)+(0.0700P)^2^+0.1200P] where P=(Fo^2^+2Fc^2^)/3'
_refine_ls_weighting_scheme calc
_refine_ls_wR_factor_gt 0.1136
_refine_ls_wR_factor_ref 0.1178
_reflns_number_gt 1839
_reflns_number_total 2043
_reflns_threshold_expression >2sigma(I)
_cod_data_source_file ja906801g_si_003.cif
_cod_data_source_block dedm
_cod_database_code 4105266

loop_
_symmetry_equiv_pos_as_xyz
'x, y, z'
'-x+1/2, -y, z+1/2'
'-x, y+1/2, -z+1/2'
'x+1/2, -y+1/2, -z'

loop_
_atom_site_label
_atom_site_type_symbol
_atom_site_fract_x
_atom_site_fract_y
_atom_site_fract_z
_atom_site_U_iso_or_equiv
_atom_site_adp_type
_atom_site_occupancy
_atom_site_symmetry_multiplicity
_atom_site_calc_flag
_atom_site_refinement_flags
O1 O 0.7964(2) 0.75562(11) 0.92690(7) 0.0479(4) Uani 1 1 d .
O2 O 0.4607(2) 0.65828(12) 0.92301(8) 0.0542(4) Uani 1 1 d .
H2 H 0.4219 0.6842 0.9676 0.065 Uiso 1 1 calc R
C1 C 0.7737(5) 0.8630(3) 0.55509(15) 0.0842(9) Uani 1 1 d .
H1A H 0.7099 0.9346 0.5530 0.101 Uiso 1 1 calc R
H1B H 0.8208 0.8281 0.5069 0.101 Uiso 1 1 calc R
C2 C 0.7976(4) 0.8111(2) 0.62651(13) 0.0579(6) Uani 1 1 d .
C3 C 0.7287(4) 0.85850(17) 0.70754(12) 0.0505(5) Uani 1 1 d .
H3A H 0.5692 0.8644 0.7096 0.061 Uiso 1 1 calc R
H3B H 0.7899 0.9338 0.7142 0.061 Uiso 1 1 calc R
C4 C 0.8095(3) 0.78195(15) 0.77719(11) 0.0403(4) Uani 1 1 d .
C5 C 0.6955(3) 0.66621(15) 0.76755(11) 0.0412(4) Uani 1 1 d .
H5 H 0.5360 0.6797 0.7684 0.049 Uiso 1 1 calc R
C6 C 0.7528(4) 0.61455(18) 0.68239(12) 0.0527(5) Uani 1 1 d .
H6A H 0.8263 0.5423 0.6898 0.063 Uiso 1 1 calc R
H6B H 0.6185 0.6017 0.6513 0.063 Uiso 1 1 calc R
C7 C 0.9040(4) 0.6959(2) 0.63497(13) 0.0585(6) Uani 1 1 d .
H7 H 0.9383 0.6648 0.5805 0.070 Uiso 1 1 calc R
C8 C 1.1145(4) 0.7132(2) 0.68406(14) 0.0663(7) Uani 1 1 d .
H8A H 1.2154 0.7607 0.6532 0.080 Uiso 1 1 calc R
H8B H 1.1855 0.6408 0.6934 0.080 Uiso 1 1 calc R
C9 C 1.0608(3) 0.76950(18) 0.76736(12) 0.0493(5) Uani 1 1 d .
H9A H 1.1191 0.7237 0.8119 0.059 Uiso 1 1 calc R
H9B H 1.1299 0.8435 0.7700 0.059 Uiso 1 1 calc R
C10 C 0.7454(4) 0.82991(16) 0.86049(11) 0.0472(5) Uani 1 1 d .
H10A H 0.8218 0.9011 0.8688 0.057 Uiso 1 1 calc R
H10B H 0.5883 0.8453 0.8607 0.057 Uiso 1 1 calc R
C12 C 0.7498(3) 0.59046(16) 0.84079(12) 0.0458(5) Uani 1 1 d .
H12A H 0.6692 0.5199 0.8357 0.055 Uiso 1 1 calc R
H12B H 0.9061 0.5729 0.8402 0.055 Uiso 1 1 calc R
C11 C 0.6914(3) 0.64607(16) 0.92204(12) 0.0456(5) Uani 1 1 d .
C13 C 0.7748(4) 0.58175(19) 0.99566(13) 0.0631(6) Uani 1 1 d .
H13A H 0.7161 0.5063 0.9948 0.076 Uiso 1 1 calc R
H13B H 0.7286 0.6194 1.0451 0.076 Uiso 1 1 calc R
H13C H 0.9330 0.5785 0.9940 0.076 Uiso 1 1 calc R

loop_
_atom_site_aniso_label
_atom_site_aniso_U_11
_atom_site_aniso_U_22
_atom_site_aniso_U_33
_atom_site_aniso_U_23
_atom_site_aniso_U_13
_atom_site_aniso_U_12
O1 0.0563(8) 0.0476(7) 0.0397(6) -0.0051(6) -0.0038(7) -0.0054(6)
O2 0.0481(8) 0.0683(9) 0.0463(8) -0.0084(8) 0.0056(6) -0.0030(7)
C1 0.108(2) 0.0927(18) 0.0522(13) 0.0100(13) -0.0098(15) 0.0033(18)
C2 0.0565(13) 0.0682(14) 0.0490(11) 0.0043(10) -0.0030(10) -0.0007(11)
C3 0.0487(11) 0.0505(11) 0.0524(11) 0.0013(9) -0.0029(9) 0.0049(9)
C4 0.0393(10) 0.0413(9) 0.0404(9) -0.0033(8) -0.0021(8) -0.0010(8)
C5 0.0359(9) 0.0464(10) 0.0414(9) -0.0082(8) -0.0007(8) -0.0008(8)
C6 0.0585(14) 0.0525(11) 0.0471(11) -0.0129(9) 0.0009(10) -0.0043(10)
C7 0.0529(13) 0.0776(15) 0.0450(11) -0.0113(11) 0.0044(10) -0.0020(11)
C8 0.0464(12) 0.0947(18) 0.0578(13) -0.0111(12) 0.0051(10) -0.0022(12)
C9 0.0418(10) 0.0573(12) 0.0489(11) -0.0017(10) -0.0002(9) -0.0061(9)
C10 0.0557(12) 0.0414(10) 0.0444(9) -0.0039(8) -0.0003(9) -0.0012(9)
C12 0.0465(12) 0.0412(9) 0.0497(11) -0.0038(8) 0.0017(9) -0.0009(9)
C11 0.0472(11) 0.0458(10) 0.0439(10) -0.0014(9) -0.0013(9) -0.0038(9)
C13 0.0770(16) 0.0601(13) 0.0522(12) 0.0073(10) -0.0048(11) -0.0021(13)

loop_
_atom_type_symbol
_atom_type_description
_atom_type_scat_dispersion_real
_atom_type_scat_dispersion_imag
_atom_type_scat_source
C C 0.0033 0.0016 'International Tables Vol C Tables 4.2.6.8 and 6.1.1.4'
H H 0.0000 0.0000 'International Tables Vol C Tables 4.2.6.8 and 6.1.1.4'
O O 0.0106 0.0060 'International Tables Vol C Tables 4.2.6.8 and 6.1.1.4'

loop_
_geom_angle_atom_site_label_1
_geom_angle_atom_site_label_2
_geom_angle_atom_site_label_3
_geom_angle
C10 O1 C11 114.53(14)
C1 C2 C3 124.8(2)
C1 C2 C7 123.0(2)
C3 C2 C7 112.20(17)
C2 C3 C4 109.93(16)
C10 C4 C3 110.89(15)
C10 C4 C9 112.44(16)
C3 C4 C9 107.29(17)
C10 C4 C5 107.88(15)
C3 C4 C5 107.82(15)
C9 C4 C5 110.44(16)
C12 C5 C4 110.17(15)
C12 C5 C6 114.60(15)
C4 C5 C6 109.83(16)
C7 C6 C5 109.55(16)
C2 C7 C8 106.6(2)
C2 C7 C6 110.73(18)
C8 C7 C6 108.85(19)
C7 C8 C9 109.94(18)
C4 C9 C8 109.94(16)
O1 C10 C4 112.92(15)
C11 C12 C5 111.98(16)
O2 C11 O1 110.23(16)
O2 C11 C13 112.16(18)
O1 C11 C13 105.14(16)
O2 C11 C12 106.65(16)
O1 C11 C12 109.46(16)
C13 C11 C12 113.23(17)

loop_
_geom_bond_atom_site_label_1
_geom_bond_atom_site_label_2
_geom_bond_distance
O1 C10 1.424(2)
O1 C11 1.444(2)
O2 C11 1.407(2)
C1 C2 1.320(3)
C2 C3 1.490(3)
C2 C7 1.512(3)
C3 C4 1.529(3)
C4 C10 1.517(3)
C4 C9 1.539(3)
C4 C5 1.540(3)
C5 C12 1.524(3)
C5 C6 1.551(2)
C6 C7 1.535(3)
C7 C8 1.519(3)
C8 C9 1.542(3)
C12 C11 1.516(3)
C11 C13 1.504(3)

loop_
_geom_torsion_atom_site_label_1
_geom_torsion_atom_site_label_2
_geom_torsion_atom_site_label_3
_geom_torsion_atom_site_label_4
_geom_torsion
C1 C2 C3 C4 -172.5(2)
C7 C2 C3 C4 6.3(3)
C2 C3 C4 C10 178.79(17)
C2 C3 C4 C9 55.7(2)
C2 C3 C4 C5 -63.3(2)
C10 C4 C5 C12 -53.9(2)
C3 C4 C5 C12 -173.67(15)
C9 C4 C5 C12 69.4(2)
C10 C4 C5 C6 178.99(16)
C3 C4 C5 C6 59.2(2)
C9 C4 C5 C6 -57.8(2)
C12 C5 C6 C7 -124.91(19)
C4 C5 C6 C7 -0.3(2)
C1 C2 C7 C8 114.7(3)
C3 C2 C7 C8 -64.2(2)
C1 C2 C7 C6 -127.1(3)
C3 C2 C7 C6 54.0(2)
C5 C6 C7 C2 -56.5(2)
C5 C6 C7 C8 60.4(2)
C2 C7 C8 C9 56.6(3)
C6 C7 C8 C9 -62.8(3)
C10 C4 C9 C8 176.26(17)
C3 C4 C9 C8 -61.6(2)
C5 C4 C9 C8 55.7(2)
C7 C8 C9 C4 4.3(3)
C11 O1 C10 C4 -59.0(2)
C3 C4 C10 O1 173.70(16)
C9 C4 C10 O1 -66.2(2)
C5 C4 C10 O1 55.8(2)
C4 C5 C12 C11 55.2(2)
C6 C5 C12 C11 179.61(16)
C10 O1 C11 O2 -61.0(2)
C10 O1 C11 C13 177.93(17)
C10 O1 C11 C12 56.0(2)
C5 C12 C11 O2 65.1(2)
C5 C12 C11 O1 -54.1(2)
C5 C12 C11 C13 -171.03(18)
